data_7229343
loop_
_publ_author_name
'Dong, Xiu-Yan'
'Li, Xiao-Yan'
'Liu, Ling-Zhi'
'Zhang, Han'
'Ding, Yu-Jie'
'Dong, Wen-Kui'

_publ_section_title
;
 Tri- and hexanuclear heterometallic Ni(ii)--M(ii) (M = Ca, Sr and Ba)
 bis(salamo)-type complexes: synthesis, structure and fluorescence
 properties
;
_journal_issue 76
_journal_name_full 'RSC Adv.'
_journal_page_first 48394
_journal_paper_doi 10.1039/C7RA07826A
_journal_volume 7
_journal_year 2017
_chemical_formula_moiety 'C38 H44 Ba N4 Ni2 O17, C H4 O'
_chemical_formula_sum 'C39 H48 Ba N4 Ni2 O18'
_chemical_formula_weight 1115.57
_space_group_crystal_system monoclinic
_space_group_IT_number 14
_space_group_name_Hall '-P 2yn'
_space_group_name_H-M_alt 'P 1 21/n 1'
_symmetry_space_group_name_Hall '-P 2yn'
_symmetry_space_group_name_H-M 'P 1 21/n 1'
_atom_sites_solution_hydrogens mixed
_atom_sites_solution_primary dual
_audit_creation_date 2017-06-26
_audit_creation_method
;
Olex2 1.2
(compiled 2017.03.28 svn.r3405 for OlexSys, GUI svn.r5337)
;
_audit_update_record
;
2017-07-15 deposited with the CCDC.
2017-10-10 downloaded from the CCDC.
;
_cell_angle_alpha 90
_cell_angle_beta 94.551(2)
_cell_angle_gamma 90
_cell_formula_units_Z 4
_cell_length_a 15.8005(3)
_cell_length_b 15.7041(3)
_cell_length_c 18.2762(4)
_cell_measurement_reflns_used 6818
_cell_measurement_temperature 294.06(10)
_cell_measurement_theta_max 27.2180
_cell_measurement_theta_min 3.5100
_cell_volume 4520.62(16)
_computing_cell_refinement
;
CrysAlisPro, Agilent Technologies,
Version 1.171.37.35 (release 13-08-2014 CrysAlis171 .NET)
(compiled Aug 13 2014,18:06:01)
;
_computing_data_collection
;
CrysAlisPro, Agilent Technologies,
Version 1.171.37.35 (release 13-08-2014 CrysAlis171 .NET)
(compiled Aug 13 2014,18:06:01)
;
_computing_data_reduction
;
CrysAlisPro, Agilent Technologies,
Version 1.171.37.35 (release 13-08-2014 CrysAlis171 .NET)
(compiled Aug 13 2014,18:06:01)
;
_computing_molecular_graphics 'Olex2 (Dolomanov et al., 2009)'
_computing_publication_material 'Olex2 (Dolomanov et al., 2009)'
_computing_structure_refinement 'ShelXL (Sheldrick, 2015)'
_computing_structure_solution 'ShelXT (Sheldrick, 2015)'
_diffrn_ambient_environment air
_diffrn_ambient_temperature 294.06(10)
_diffrn_detector 'CCD plate'
_diffrn_detector_area_resol_mean 16.0733
_diffrn_detector_type Eos
_diffrn_measured_fraction_theta_full 0.995
_diffrn_measured_fraction_theta_max 0.995
_diffrn_measurement_details
;
#__ type_ start__ end____ width___ exp.time_
  1 omega  -47.00   92.00   1.0000    2.0000
omega____ theta____ kappa____ phi______ frames
    -       20.5854    0.0000   30.0000 139

#__ type_ start__ end____ width___ exp.time_
  2 omega  -18.00   12.00   1.0000    2.0000
omega____ theta____ kappa____ phi______ frames
    -      -17.1479  -99.0000  120.0000 30

#__ type_ start__ end____ width___ exp.time_
  3 omega   57.00   97.00   1.0000    2.0000
omega____ theta____ kappa____ phi______ frames
    -       20.5854  178.0000   90.0000 40

#__ type_ start__ end____ width___ exp.time_
  4 omega   62.00   91.00   1.0000    2.0000
omega____ theta____ kappa____ phi______ frames
    -       20.5854  178.0000 -180.0000 29
;
_diffrn_measurement_device 'four-circle diffractometer'
_diffrn_measurement_device_type 'SuperNova, Dual, Cu at zero, Eos'
_diffrn_measurement_method '\w scans'
_diffrn_orient_matrix_UB_11 -0.0411214000
_diffrn_orient_matrix_UB_12 0.0080326000
_diffrn_orient_matrix_UB_13 0.0115312000
_diffrn_orient_matrix_UB_21 0.0016539000
_diffrn_orient_matrix_UB_22 0.0421816000
_diffrn_orient_matrix_UB_23 -0.0135633000
_diffrn_orient_matrix_UB_31 -0.0183354000
_diffrn_orient_matrix_UB_32 -0.0139347000
_diffrn_orient_matrix_UB_33 -0.0346236000
_diffrn_radiation_monochromator mirror
_diffrn_radiation_probe x-ray
_diffrn_radiation_type MoK\a
_diffrn_radiation_wavelength 0.71073
_diffrn_reflns_av_R_equivalents 0.0300
_diffrn_reflns_av_unetI/netI 0.0477
_diffrn_reflns_Laue_measured_fraction_full 0.995
_diffrn_reflns_Laue_measured_fraction_max 0.995
_diffrn_reflns_limit_h_max 18
_diffrn_reflns_limit_h_min -18
_diffrn_reflns_limit_k_max 18
_diffrn_reflns_limit_k_min -14
_diffrn_reflns_limit_l_max 21
_diffrn_reflns_limit_l_min -21
_diffrn_reflns_number 17095
_diffrn_reflns_point_group_measured_fraction_full 0.995
_diffrn_reflns_point_group_measured_fraction_max 0.995
_diffrn_reflns_theta_full 24.999
_diffrn_reflns_theta_max 24.999
_diffrn_reflns_theta_min 3.425
_diffrn_source 'SuperNova (Mo) X-ray Source'
_exptl_absorpt_coefficient_mu 1.764
_exptl_absorpt_correction_T_max 1.00000
_exptl_absorpt_correction_T_min 0.93646
_exptl_absorpt_correction_type multi-scan
_exptl_absorpt_process_details
;
CrysAlisPro, Agilent Technologies,
Version 1.171.37.35 (release 13-08-2014 CrysAlis171 .NET)
(compiled Aug 13 2014,18:06:01)
Empirical absorption correction using spherical harmonics,
 implemented in SCALE3 ABSPACK scaling algorithm.
;
_exptl_crystal_colour 'clear dark green'
_exptl_crystal_colour_lustre clear
_exptl_crystal_colour_modifier dark
_exptl_crystal_colour_primary green
_exptl_crystal_density_diffrn 1.639
_exptl_crystal_description block
_exptl_crystal_F_000 2264
_exptl_crystal_size_max 0.21
_exptl_crystal_size_mid 0.17
_exptl_crystal_size_min 0.15
_refine_diff_density_max 1.229
_refine_diff_density_min -0.419
_refine_diff_density_rms 0.082
_refine_ls_extinction_method none
_refine_ls_goodness_of_fit_ref 1.065
_refine_ls_hydrogen_treatment mixed
_refine_ls_matrix_type full
_refine_ls_number_parameters 600
_refine_ls_number_reflns 7925
_refine_ls_number_restraints 45
_refine_ls_restrained_S_all 1.064
_refine_ls_R_factor_all 0.0546
_refine_ls_R_factor_gt 0.0365
_refine_ls_shift/su_max 0.001
_refine_ls_shift/su_mean 0.000
_refine_ls_structure_factor_coef Fsqd
_refine_ls_weighting_details 'w=1/[\s^2^(Fo^2^)+(0.0287P)^2^+3.8410P] where P=(Fo^2^+2Fc^2^)/3'
_refine_ls_weighting_scheme calc
_refine_ls_wR_factor_gt 0.0760
_refine_ls_wR_factor_ref 0.0874
_reflns_Friedel_coverage 0.000
_reflns_number_gt 6205
_reflns_number_total 7925
_reflns_threshold_expression 'I > 2\s(I)'
_cod_data_source_file c7ra07826a2.cif
_cod_data_source_block d848
_cod_database_code 7229343
_shelx_shelxl_version_number 2014/7
_shelx_space_group_comment
;
The symmetry employed for this shelxl refinement is uniquely defined
by the following loop, which should always be used as a source of
symmetry information in preference to the above space-group names.
They are only intended as comments.
;
_reflns_odcompleteness_completeness 99.72
_reflns_odcompleteness_iscentric 1
_reflns_odcompleteness_theta 26.32
_olex2_refinement_description
;
1. Fixed Uiso
 At 1.2 times of:
  All C(H) groups, All C(H,H) groups
 At 1.5 times of:
  All C(H,H,H) groups, All O(H) groups, All O(H,H) groups
2. Restrained distances
 O12-H12
 0.87 with sigma of 0.01
 O0AA-H0AD
 0.87 with sigma of 0.01
 C59-H12
 1.884291 with sigma of 0.02
 Ni3-H12
 2.727723 with sigma of 0.02
 C64-H0AD
 1.905039 with sigma of 0.02
 Ni2-H0AD
 2.653174 with sigma of 0.02
 C64-O22 \\sim O22-C0AA
 with sigma of 0.001
3. Rigid bond restraints
 O22, C64, C0AA, O0AA
 with sigma for 1-2 distances of 0.01 and sigma for 1-3 distances of 0.01
4. Uiso/Uaniso restraints and constraints
O22 \\sim C64 \\sim C0AA \\sim O0AA: within 2A with sigma of 0.01 and sigma for
terminal atoms of 0.02
Uanis(C0AA) = Uanis(C64)
Uanis(O22) = Uanis(O0AA)
5. Others
 Sof(O22)=Sof(H22)=Sof(C0AA)=Sof(H0AA)=Sof(H0AB)=Sof(H0AC)=1-FVAR(1)
 Sof(C64)=Sof(H64A)=Sof(H64B)=Sof(H64C)=Sof(O0AA)=Sof(H0AD)=FVAR(1)
6.a Rotating group:
 O5(H5A,H5B)
6.b Secondary CH2 refined with riding coordinates:
 C43(H43A,H43B), C50(H50A,H50B), C52(H52A,H52B), C57(H57A,H57B)
6.c Aromatic/amide H refined with riding coordinates:
 C26(H26), C27(H27), C31(H31), C32(H32), C41(H41), C44(H44), C47(H47),
 C49(H49), C51(H51), C54(H54), C55(H55), C56(H56), C61(H61), C63(H63)
6.d Tetrahedral OH refined with riding coordinates:
 O22(H22)
6.e Idealised Me refined as rotating group:
 C42(H42A,H42B,H42C), C46(H46A,H46B,H46C), C48(H48A,H48B,H48C), C58(H58A,H58B,
 H58C), C59(H59A,H59B,H59C), C60(H60A,H60B,H60C), C64(H64A,H64B,H64C),
 C0AA(H0AA,H0AB,H0AC)
6.f Idealised tetrahedral OH refined as rotating group:
 O30(H30)
;
_olex2_date_sample_data_collection 2015-11-27
_olex2_submission_special_instructions 'No special instructions were received'

loop_
_space_group_symop_operation_xyz
'x, y, z'
'-x+1/2, y+1/2, -z+1/2'
'-x, -y, -z'
'x-1/2, -y-1/2, z-1/2'

loop_
_atom_site_label
_atom_site_type_symbol
_atom_site_fract_x
_atom_site_fract_y
_atom_site_fract_z
_atom_site_U_iso_or_equiv
_atom_site_adp_type
_atom_site_occupancy
_atom_site_site_symmetry_order
_atom_site_calc_flag
_atom_site_refinement_flags_posn
_atom_site_refinement_flags_adp
_atom_site_refinement_flags_occupancy
_atom_site_disorder_assembly
_atom_site_disorder_group
Ba1 Ba 0.40412(2) 0.47859(2) 0.35342(2) 0.03544(9) Uani 1 1 d . . . . .
Ni2 Ni 0.29890(3) 0.63326(3) 0.47298(3) 0.03246(13) Uani 1 1 d D . . . .
Ni3 Ni 0.51757(3) 0.55236(3) 0.19767(3) 0.03284(13) Uani 1 1 d D . . . .
O4 O 0.26688(17) 0.80726(19) 0.53059(14) 0.0413(7) Uani 1 1 d . . . . .
O5 O 0.40438(17) 0.5959(2) 0.54121(15) 0.0441(7) Uani 1 1 d . . . . .
H5A H 0.4531 0.6058 0.5203 0.066 Uiso 1 1 d GR . . . .
H5B H 0.4024 0.5399 0.5512 0.066 Uiso 1 1 d GR . . . .
O6 O 0.64487(19) 0.5416(2) 0.08275(16) 0.0490(8) Uani 1 1 d . . . . .
O7 O 0.20943(19) 0.6636(2) 0.61708(15) 0.0507(8) Uani 1 1 d . . . . .
O8 O 0.37504(17) 0.64174(18) 0.39049(14) 0.0374(7) Uani 1 1 d . . . . .
O9 O 0.45650(16) 0.61072(17) 0.27566(13) 0.0327(6) Uani 1 1 d . . . . .
O10 O 0.55465(19) 0.69742(19) 0.08729(13) 0.0448(8) Uani 1 1 d . . . . .
O11 O 0.42994(18) 0.3845(2) 0.48262(14) 0.0460(8) Uani 1 1 d . . . . .
O12 O 0.62874(18) 0.5738(2) 0.27119(14) 0.0443(8) Uani 1 1 d D . . . .
H12 H 0.6187(13) 0.580(3) 0.3178(7) 0.066 Uiso 1 1 d DR . . . .
O13 O 0.50546(18) 0.43665(18) 0.24713(15) 0.0407(7) Uani 1 1 d . . . . .
N14 N 0.2199(2) 0.6093(2) 0.55617(17) 0.0384(8) Uani 1 1 d . . . . .
O15 O 0.42192(19) 0.4377(2) 0.59415(15) 0.0479(8) Uani 1 1 d . . . . .
O16 O 0.40355(18) 0.5349(2) 0.13679(14) 0.0455(8) Uani 1 1 d . . . . .
O17 O 0.45564(19) 0.30586(19) 0.32345(15) 0.0461(7) Uani 1 1 d . . . . .
N18 N 0.3261(2) 0.7581(2) 0.49255(17) 0.0340(8) Uani 1 1 d . . . . .
O19 O 0.25220(19) 0.3796(2) 0.35188(17) 0.0498(8) Uani 1 1 d . . . . .
O20 O 0.27689(17) 0.51252(18) 0.43897(15) 0.0390(7) Uani 1 1 d . . . . .
C21 C 0.5083(3) 0.2887(3) 0.2688(2) 0.0371(10) Uani 1 1 d . . . . .
O22 O 0.191(4) 0.667(4) 0.400(2) 0.0569(14) Uani 0.322(17) 1 d D U P A 2
H22 H 0.1777 0.6495 0.4415 0.085 Uiso 0.322(17) 1 calc R . P A 2
O23 O 0.31229(19) 0.5029(2) 0.22018(16) 0.0538(9) Uani 1 1 d . . . . .
C24 C 0.4220(2) 0.7031(3) 0.3699(2) 0.0306(9) Uani 1 1 d . . . . .
N25 N 0.5903(2) 0.4915(2) 0.12553(18) 0.0407(9) Uani 1 1 d . . . . .
C26 C 0.3730(3) 0.8080(3) 0.4574(2) 0.0356(10) Uani 1 1 d . . . . .
H26 H 0.3706 0.8670 0.4687 0.043 Uiso 1 1 calc R . . . .
C27 C 0.5358(3) 0.2088(3) 0.2528(2) 0.0467(12) Uani 1 1 d . . . . .
H27 H 0.5189 0.1614 0.2805 0.056 Uiso 1 1 calc R . . . .
C28 C 0.5128(2) 0.7508(3) 0.2730(2) 0.0311(9) Uani 1 1 d . . . . .
C29 C 0.4293(3) 0.7831(3) 0.4023(2) 0.0342(9) Uani 1 1 d . . . . .
O30 O 0.1737(2) 0.5816(3) 0.2706(2) 0.0761(12) Uani 1 1 d . . . . .
H30 H 0.2168 0.5600 0.2538 0.114 Uiso 1 1 calc GR . . . .
C31 C 0.6117(3) 0.2634(3) 0.1558(2) 0.0488(12) Uani 1 1 d . . . . .
H31 H 0.6474 0.2544 0.1171 0.059 Uiso 1 1 calc R . . . .
C32 C 0.5886(3) 0.1963(3) 0.1959(2) 0.0516(12) Uani 1 1 d . . . . .
H32 H 0.6082 0.1408 0.1854 0.062 Uiso 1 1 calc R . . . .
C33 C 0.4885(3) 0.8457(3) 0.3782(2) 0.0393(10) Uani 1 1 d . . . . .
C34 C 0.5299(3) 0.8301(3) 0.3127(2) 0.0355(10) Uani 1 1 d . . . . .
N35 N 0.5338(2) 0.6763(2) 0.15942(16) 0.0342(8) Uani 1 1 d . . . . .
C36 C 0.5839(3) 0.3470(3) 0.1702(2) 0.0405(10) Uani 1 1 d . . . . .
C37 C 0.4670(2) 0.6858(3) 0.30341(19) 0.0301(9) Uani 1 1 d . . . . .
C38 C 0.4013(3) 0.3833(3) 0.5447(2) 0.0413(11) Uani 1 1 d . . . . .
C39 C 0.1540(3) 0.4805(3) 0.5040(2) 0.0411(11) Uani 1 1 d . . . . .
C40 C 0.3308(3) 0.5240(3) 0.1570(2) 0.0475(12) Uani 1 1 d . . . . .
C41 C 0.1642(3) 0.5503(3) 0.5548(2) 0.0422(11) Uani 1 1 d . . . . .
H41 H 0.1250 0.5528 0.5915 0.051 Uiso 1 1 calc R . . . .
C42 C 0.4318(4) 0.2367(3) 0.3674(3) 0.0627(14) Uani 1 1 d . . . . .
H42A H 0.4828 0.2106 0.3919 0.094 Uiso 1 1 calc GR . . . .
H42B H 0.4011 0.1942 0.3362 0.094 Uiso 1 1 calc GR . . . .
H42C H 0.3952 0.2574 0.4043 0.094 Uiso 1 1 calc GR . . . .
C43 C 0.2849(3) 0.7109(3) 0.6376(2) 0.0439(11) Uani 1 1 d . . . . .
H43A H 0.3340 0.6814 0.6187 0.053 Uiso 1 1 calc R . . . .
H43B H 0.2939 0.7125 0.6918 0.053 Uiso 1 1 calc R . . . .
C44 C 0.5383(2) 0.7436(3) 0.1989(2) 0.0341(9) Uani 1 1 d . . . . .
H44 H 0.5602 0.7934 0.1777 0.041 Uiso 1 1 calc R . . . .
C45 C 0.1952(3) 0.3908(3) 0.4050(2) 0.0400(10) Uani 1 1 d . . . . .
C46 C 0.1064(4) 0.5225(4) 0.2645(3) 0.0839(19) Uani 1 1 d . . . . .
H46A H 0.0792 0.5237 0.2145 0.126 Uiso 1 1 calc GR . . . .
H46B H 0.0647 0.5375 0.2993 0.126 Uiso 1 1 calc GR . . . .
H46C H 0.1285 0.4653 0.2756 0.126 Uiso 1 1 calc GR . . . .
C47 C 0.0856(3) 0.4250(4) 0.5118(3) 0.0584(14) Uani 1 1 d . . . . .
H47 H 0.0477 0.4364 0.5484 0.070 Uiso 1 1 calc R . . . .
C48 C 0.2581(3) 0.5384(5) 0.0992(3) 0.089(2) Uani 1 1 d . . . . .
H48A H 0.2807 0.5468 0.0513 0.133 Uiso 1 1 calc GR . . . .
H48B H 0.2260 0.5890 0.1118 0.133 Uiso 1 1 calc GR . . . .
H48C H 0.2205 0.4887 0.0970 0.133 Uiso 1 1 calc GR . . . .
C49 C 0.6146(3) 0.4144(3) 0.1263(2) 0.0438(11) Uani 1 1 d . . . . .
H49 H 0.6573 0.3999 0.0947 0.053 Uiso 1 1 calc R . . . .
C50 C 0.5269(3) 0.6332(3) 0.0354(2) 0.0438(11) Uani 1 1 d . . . . .
H50A H 0.5027 0.6605 -0.0104 0.053 Uiso 1 1 calc R . . . .
H50B H 0.4817 0.5987 0.0555 0.053 Uiso 1 1 calc R . . . .
C51 C 0.0725(3) 0.3553(4) 0.4681(3) 0.0670(16) Uani 1 1 d . . . . .
H51 H 0.0258 0.3184 0.4743 0.080 Uiso 1 1 calc R . . . .
C52 C 0.5990(3) 0.5767(3) 0.0188(2) 0.0508(12) Uani 1 1 d . . . . .
H52A H 0.5765 0.5293 -0.0128 0.061 Uiso 1 1 calc R . . . .
H52B H 0.6389 0.6096 -0.0093 0.061 Uiso 1 1 calc R . . . .
C53 C 0.2112(2) 0.4650(3) 0.4494(2) 0.0361(10) Uani 1 1 d . . . . .
C54 C 0.6074(4) 0.9624(4) 0.3314(3) 0.0763(19) Uani 1 1 d . . . . .
H54 H 0.6471 1.0024 0.3154 0.092 Uiso 1 1 calc R . . . .
C55 C 0.5892(3) 0.8895(3) 0.2923(3) 0.0555(13) Uani 1 1 d . . . . .
H55 H 0.6181 0.8789 0.2495 0.067 Uiso 1 1 calc R . . . .
C56 C 0.1279(3) 0.3384(3) 0.4143(3) 0.0553(13) Uani 1 1 d . . . . .
H56 H 0.1189 0.2897 0.3838 0.066 Uiso 1 1 calc R . . . .
C57 C 0.2811(3) 0.7999(3) 0.6089(2) 0.0439(11) Uani 1 1 d . . . . .
H57A H 0.2351 0.8305 0.6316 0.053 Uiso 1 1 calc R . . . .
H57B H 0.3352 0.8288 0.6247 0.053 Uiso 1 1 calc R . . . .
C58 C 0.2319(3) 0.3162(4) 0.2968(3) 0.0735(17) Uani 1 1 d . . . . .
H58A H 0.2732 0.3189 0.2596 0.110 Uiso 1 1 calc GR . . . .
H58B H 0.1748 0.3268 0.2736 0.110 Uiso 1 1 calc GR . . . .
H58C H 0.2338 0.2597 0.3195 0.110 Uiso 1 1 calc GR . . . .
C59 C 0.7065(3) 0.5315(5) 0.2735(3) 0.084(2) Uani 1 1 d D . . . .
H59A H 0.7279 0.5324 0.2246 0.126 Uiso 1 1 calc GR . . . .
H59B H 0.6991 0.4724 0.2889 0.126 Uiso 1 1 calc GR . . . .
H59C H 0.7473 0.5601 0.3085 0.126 Uiso 1 1 calc GR . . . .
C60 C 0.3396(3) 0.3142(3) 0.5613(3) 0.0577(13) Uani 1 1 d . . . . .
H60A H 0.2826 0.3296 0.5404 0.087 Uiso 1 1 calc GR . . . .
H60B H 0.3390 0.3076 0.6146 0.087 Uiso 1 1 calc GR . . . .
H60C H 0.3570 0.2605 0.5397 0.087 Uiso 1 1 calc GR . . . .
C61 C 0.5099(3) 0.9199(3) 0.4177(3) 0.0642(16) Uani 1 1 d . . . . .
H61 H 0.4839 0.9308 0.4618 0.077 Uiso 1 1 calc R . . . .
C63 C 0.5670(4) 0.9770(4) 0.3946(3) 0.083(2) Uani 1 1 d . . . . .
H63 H 0.5792 1.0273 0.4223 0.099 Uiso 1 1 calc R . . . .
C64 C 0.1223(7) 0.7128(8) 0.4100(6) 0.072(3) Uani 0.678(17) 1 d D U P A 1
H64A H 0.0744 0.6731 0.4087 0.107 Uiso 0.678(17) 1 calc GR . P A 1
H64B H 0.1118 0.7558 0.3715 0.107 Uiso 0.678(17) 1 calc GR . P A 1
H64C H 0.1287 0.7408 0.4581 0.107 Uiso 0.678(17) 1 calc GR . P A 1
C65 C 0.5312(3) 0.3615(3) 0.2287(2) 0.0381(10) Uani 1 1 d . . . . .
C0AA C 0.1553(15) 0.7419(13) 0.3859(13) 0.072(3) Uani 0.322(17) 1 d D U P A 2
H0AA H 0.1017 0.7339 0.3559 0.107 Uiso 0.322(17) 1 calc GR . P A 2
H0AB H 0.1936 0.7772 0.3591 0.107 Uiso 0.322(17) 1 calc GR . P A 2
H0AC H 0.1442 0.7702 0.4320 0.107 Uiso 0.322(17) 1 calc GR . P A 2
O0AA O 0.1971(18) 0.6678(18) 0.3984(10) 0.0569(14) Uani 0.678(17) 1 d D U P A 1
H0AD H 0.195(3) 0.648(4) 0.3535(15) 0.085 Uiso 0.678(17) 1 d DR . P A 1

loop_
_atom_site_aniso_label
_atom_site_aniso_U_11
_atom_site_aniso_U_22
_atom_site_aniso_U_33
_atom_site_aniso_U_23
_atom_site_aniso_U_13
_atom_site_aniso_U_12
Ba1 0.03966(15) 0.03102(15) 0.03681(14) -0.00418(12) 0.01027(10) -0.00003(11)
Ni2 0.0301(3) 0.0331(3) 0.0349(3) -0.0051(2) 0.0073(2) -0.0006(2)
Ni3 0.0375(3) 0.0307(3) 0.0312(3) -0.0069(2) 0.0088(2) 0.0000(2)
O4 0.0408(17) 0.0453(19) 0.0390(15) -0.0068(14) 0.0114(12) 0.0112(14)
O5 0.0362(16) 0.0428(19) 0.0536(18) 0.0014(16) 0.0046(13) 0.0007(14)
O6 0.0497(19) 0.045(2) 0.0555(19) 0.0000(16) 0.0241(15) -0.0041(16)
O7 0.0522(19) 0.055(2) 0.0476(17) -0.0162(16) 0.0212(14) -0.0108(16)
O8 0.0414(17) 0.0327(17) 0.0404(15) -0.0061(14) 0.0160(13) -0.0035(14)
O9 0.0403(16) 0.0276(16) 0.0311(14) -0.0070(13) 0.0081(12) -0.0036(13)
O10 0.071(2) 0.0393(18) 0.0257(14) -0.0010(14) 0.0136(13) -0.0047(16)
O11 0.0440(18) 0.058(2) 0.0372(16) 0.0014(16) 0.0090(13) 0.0022(16)
O12 0.0409(17) 0.055(2) 0.0366(15) -0.0027(16) 0.0031(13) 0.0060(15)
O13 0.0517(18) 0.0278(16) 0.0451(16) -0.0052(14) 0.0193(13) 0.0038(14)
N14 0.037(2) 0.043(2) 0.0363(18) -0.0037(18) 0.0058(15) 0.0001(18)
O15 0.056(2) 0.050(2) 0.0373(16) 0.0018(16) 0.0040(14) 0.0017(16)
O16 0.0390(18) 0.062(2) 0.0358(15) -0.0097(15) 0.0066(13) -0.0045(16)
O17 0.060(2) 0.0337(18) 0.0474(17) -0.0040(15) 0.0202(14) -0.0022(15)
N18 0.0359(19) 0.033(2) 0.0345(17) -0.0054(16) 0.0102(15) 0.0090(16)
O19 0.0464(19) 0.0428(19) 0.0606(19) -0.0188(17) 0.0065(15) -0.0055(15)
O20 0.0318(16) 0.0344(17) 0.0522(17) -0.0091(14) 0.0124(13) -0.0071(13)
C21 0.040(2) 0.037(3) 0.034(2) -0.008(2) -0.0008(18) 0.002(2)
O22 0.049(4) 0.075(3) 0.0444(19) -0.017(2) -0.0062(18) 0.023(2)
O23 0.0434(19) 0.076(3) 0.0427(18) -0.0079(18) 0.0074(14) -0.0078(17)
C24 0.030(2) 0.032(2) 0.030(2) 0.0015(19) 0.0065(16) 0.0013(18)
N25 0.042(2) 0.041(2) 0.0415(19) -0.0079(18) 0.0186(16) -0.0024(18)
C26 0.041(2) 0.032(2) 0.034(2) -0.009(2) 0.0054(18) -0.004(2)
C27 0.053(3) 0.036(3) 0.050(3) -0.007(2) -0.005(2) 0.001(2)
C28 0.030(2) 0.031(2) 0.033(2) -0.0020(19) 0.0076(17) 0.0029(18)
C29 0.041(2) 0.032(2) 0.031(2) -0.0049(19) 0.0066(17) -0.0023(19)
O30 0.062(2) 0.103(3) 0.064(2) -0.030(2) 0.0037(19) 0.012(2)
C31 0.057(3) 0.047(3) 0.044(3) -0.010(2) 0.009(2) 0.011(2)
C32 0.065(3) 0.036(3) 0.053(3) -0.005(2) 0.002(2) 0.016(2)
C33 0.051(3) 0.030(2) 0.039(2) -0.010(2) 0.0132(19) -0.005(2)
C34 0.041(2) 0.032(2) 0.035(2) -0.0029(19) 0.0092(18) -0.0019(19)
N35 0.043(2) 0.035(2) 0.0245(16) -0.0001(16) 0.0071(14) -0.0001(16)
C36 0.043(3) 0.038(3) 0.041(2) -0.008(2) 0.0056(19) 0.008(2)
C37 0.031(2) 0.032(2) 0.0265(19) -0.0064(18) -0.0003(16) 0.0034(18)
C38 0.033(2) 0.046(3) 0.044(3) 0.005(2) 0.0012(19) 0.010(2)
C39 0.035(2) 0.043(3) 0.046(2) 0.008(2) 0.0030(19) -0.008(2)
C40 0.047(3) 0.055(3) 0.040(3) -0.016(2) 0.000(2) 0.000(2)
C41 0.035(2) 0.050(3) 0.042(2) -0.001(2) 0.0099(19) -0.001(2)
C42 0.088(4) 0.041(3) 0.062(3) 0.006(3) 0.029(3) -0.007(3)
C43 0.047(3) 0.051(3) 0.034(2) -0.009(2) 0.0042(19) -0.001(2)
C44 0.036(2) 0.029(2) 0.037(2) 0.003(2) 0.0077(17) -0.0007(19)
C45 0.038(2) 0.033(3) 0.048(2) 0.001(2) -0.001(2) -0.003(2)
C46 0.076(4) 0.084(5) 0.090(4) 0.009(4) 0.000(3) 0.026(4)
C47 0.052(3) 0.064(4) 0.060(3) 0.006(3) 0.014(2) -0.016(3)
C48 0.053(3) 0.157(7) 0.055(3) -0.015(4) -0.003(3) 0.014(4)
C49 0.042(3) 0.043(3) 0.048(3) -0.008(2) 0.016(2) 0.002(2)
C50 0.055(3) 0.048(3) 0.029(2) -0.006(2) 0.0071(19) -0.010(2)
C51 0.065(4) 0.058(4) 0.080(4) 0.000(3) 0.013(3) -0.030(3)
C52 0.068(3) 0.048(3) 0.039(2) -0.009(2) 0.019(2) -0.011(3)
C53 0.030(2) 0.034(3) 0.044(2) 0.001(2) -0.0006(18) -0.0009(19)
C54 0.097(4) 0.057(4) 0.082(4) -0.032(3) 0.048(3) -0.042(3)
C55 0.067(3) 0.049(3) 0.054(3) -0.019(3) 0.029(2) -0.018(3)
C56 0.059(3) 0.045(3) 0.060(3) -0.007(3) -0.004(2) -0.014(3)
C57 0.050(3) 0.048(3) 0.035(2) -0.013(2) 0.0121(19) -0.003(2)
C58 0.073(4) 0.065(4) 0.083(4) -0.040(3) 0.003(3) -0.013(3)
C59 0.048(3) 0.132(6) 0.071(4) -0.013(4) 0.001(3) 0.024(4)
C60 0.054(3) 0.062(4) 0.058(3) 0.004(3) 0.007(2) -0.010(3)
C61 0.088(4) 0.055(3) 0.054(3) -0.029(3) 0.035(3) -0.030(3)
C63 0.113(5) 0.059(4) 0.083(4) -0.040(3) 0.052(4) -0.050(4)
C64 0.051(5) 0.097(6) 0.066(5) -0.019(5) -0.007(4) 0.026(4)
C65 0.036(2) 0.037(3) 0.040(2) -0.011(2) -0.0021(18) 0.005(2)
C0AA 0.051(5) 0.097(6) 0.066(5) -0.019(5) -0.007(4) 0.026(4)
O0AA 0.049(4) 0.075(3) 0.0444(19) -0.017(2) -0.0062(18) 0.023(2)

loop_
_atom_type_symbol
_atom_type_description
_atom_type_scat_dispersion_real
_atom_type_scat_dispersion_imag
_atom_type_scat_source
C C 0.0033 0.0016 'International Tables Vol C Tables 4.2.6.8 and 6.1.1.4'
H H 0.0000 0.0000 'International Tables Vol C Tables 4.2.6.8 and 6.1.1.4'
Ba Ba -0.3244 2.2819 'International Tables Vol C Tables 4.2.6.8 and 6.1.1.4'
N N 0.0061 0.0033 'International Tables Vol C Tables 4.2.6.8 and 6.1.1.4'
Ni Ni 0.3393 1.1124 'International Tables Vol C Tables 4.2.6.8 and 6.1.1.4'
O O 0.0106 0.0060 'International Tables Vol C Tables 4.2.6.8 and 6.1.1.4'

loop_
_geom_angle_atom_site_label_1
_geom_angle_atom_site_label_2
_geom_angle_atom_site_label_3
_geom_angle
_geom_angle_site_symmetry_1
_geom_angle_site_symmetry_3
Ni3 Ba1 Ni2 120.982(13) . .
O8 Ba1 Ni2 31.26(6) . .
O8 Ba1 Ni3 89.91(6) . .
O8 Ba1 O11 107.89(8) . .
O8 Ba1 O15 71.76(8) . 3_666
O8 Ba1 O17 172.94(8) . .
O8 Ba1 O19 111.07(8) . .
O8 Ba1 O23 90.11(9) . .
O9 Ba1 Ni2 88.70(6) . .
O9 Ba1 Ni3 32.30(5) . .
O9 Ba1 O8 57.63(8) . .
O9 Ba1 O11 145.91(8) . .
O9 Ba1 O13 65.25(8) . .
O9 Ba1 O15 62.40(8) . 3_666
O9 Ba1 O17 121.39(8) . .
O9 Ba1 O19 135.21(8) . .
O9 Ba1 O20 115.47(8) . .
O9 Ba1 O23 65.68(9) . .
O11 Ba1 Ni2 83.78(6) . .
O11 Ba1 Ni3 140.95(6) . .
O11 Ba1 O15 84.12(8) . 3_666
O11 Ba1 O17 68.85(8) . .
O11 Ba1 O19 77.65(9) . .
O13 Ba1 Ni2 153.63(6) . .
O13 Ba1 Ni3 33.22(6) . .
O13 Ba1 O8 122.39(8) . .
O13 Ba1 O11 115.18(9) . .
O13 Ba1 O15 76.45(8) . 3_666
O13 Ba1 O17 56.15(8) . .
O13 Ba1 O19 113.98(9) . .
O13 Ba1 O20 168.29(8) . .
O13 Ba1 O23 72.47(9) . .
O15 Ba1 Ni2 88.20(6) 3_666 .
O15 Ba1 Ni3 68.50(5) 3_666 .
O17 Ba1 Ni2 149.59(6) . .
O17 Ba1 Ni3 89.26(6) . .
O17 Ba1 O15 101.44(9) . 3_666
O19 Ba1 Ni2 86.98(6) . .
O19 Ba1 Ni3 128.73(6) . .
O19 Ba1 O15 161.54(8) . 3_666
O19 Ba1 O17 74.75(9) . .
O20 Ba1 Ni2 31.48(6) . .
O20 Ba1 Ni3 145.09(6) . .
O20 Ba1 O8 61.13(8) . .
O20 Ba1 O11 71.30(9) . .
O20 Ba1 O15 114.63(8) . 3_666
O20 Ba1 O17 121.90(8) . .
O20 Ba1 O19 56.57(8) . .
O20 Ba1 O23 96.91(9) . .
O23 Ba1 Ni2 101.44(7) . .
O23 Ba1 Ni3 61.77(6) . .
O23 Ba1 O11 148.41(9) . .
O23 Ba1 O15 126.84(9) . 3_666
O23 Ba1 O17 95.67(9) . .
O23 Ba1 O19 71.61(9) . .
O5 Ni2 Ba1 78.21(8) . .
O5 Ni2 O22 177.6(15) . .
O5 Ni2 O0AA 176.1(6) . .
O8 Ni2 Ba1 44.27(8) . .
O8 Ni2 O5 88.26(11) . .
O8 Ni2 N14 173.33(13) . .
O8 Ni2 N18 86.40(12) . .
O8 Ni2 O20 85.98(11) . .
O8 Ni2 O22 90.8(10) . .
O8 Ni2 O0AA 88.2(5) . .
N14 Ni2 Ba1 129.08(11) . .
N14 Ni2 O5 90.56(12) . .
N14 Ni2 O22 90.1(9) . .
N14 Ni2 O0AA 92.8(5) . .
N18 Ni2 Ba1 129.12(9) . .
N18 Ni2 O5 91.04(12) . .
N18 Ni2 N14 100.19(14) . .
N18 Ni2 O22 91.1(14) . .
N18 Ni2 O0AA 90.3(7) . .
O20 Ni2 Ba1 44.26(8) . .
O20 Ni2 O5 91.72(12) . .
O20 Ni2 N14 87.50(13) . .
O20 Ni2 N18 171.80(12) . .
O20 Ni2 O22 86.0(15) . .
O20 Ni2 O0AA 86.5(7) . .
O22 Ni2 Ba1 99.6(14) . .
O0AA Ni2 Ba1 98.1(7) . .
O9 Ni3 Ba1 45.63(8) . .
O9 Ni3 O12 84.24(11) . .
O9 Ni3 O13 91.41(11) . .
O9 Ni3 O16 89.72(11) . .
O9 Ni3 N25 174.23(13) . .
O9 Ni3 N35 83.75(12) . .
O12 Ni3 Ba1 89.41(8) . .
O13 Ni3 Ba1 46.22(8) . .
O13 Ni3 O12 87.89(12) . .
O13 Ni3 O16 90.70(12) . .
O13 Ni3 N25 86.97(13) . .
O13 Ni3 N35 173.28(11) . .
O16 Ni3 Ba1 85.23(8) . .
O16 Ni3 O12 173.76(11) . .
O16 Ni3 N35 93.92(13) . .
N25 Ni3 Ba1 133.17(11) . .
N25 Ni3 O12 90.16(13) . .
N25 Ni3 O16 95.83(13) . .
N25 Ni3 N35 97.39(14) . .
N35 Ni3 Ba1 129.33(9) . .
N35 Ni3 O12 87.00(12) . .
N18 O4 C57 112.5(3) . .
C52 O6 N25 111.4(3) . .
N14 O7 C43 111.8(3) . .
Ni2 O8 Ba1 104.47(11) . .
C24 O8 Ba1 121.5(2) . .
C24 O8 Ni2 131.4(2) . .
Ni3 O9 Ba1 102.08(10) . .
C37 O9 Ba1 122.3(2) . .
C37 O9 Ni3 130.1(3) . .
N35 O10 C50 111.6(3) . .
C38 O11 Ba1 137.3(3) . .
C59 O12 Ni3 128.2(3) . .
Ni3 O13 Ba1 100.56(11) . .
C65 O13 Ba1 128.6(3) . .
C65 O13 Ni3 130.4(3) . .
O7 N14 Ni2 125.3(3) . .
C41 N14 Ni2 124.7(3) . .
C41 N14 O7 109.2(3) . .
C38 O15 Ba1 132.2(3) . 3_666
C40 O16 Ni3 130.2(3) . .
C21 O17 Ba1 121.1(3) . .
C21 O17 C42 117.6(4) . .
C42 O17 Ba1 121.3(3) . .
O4 N18 Ni2 117.9(2) . .
C26 N18 Ni2 128.5(3) . .
C26 N18 O4 109.8(3) . .
C45 O19 Ba1 121.0(2) . .
C45 O19 C58 117.3(4) . .
C58 O19 Ba1 121.7(3) . .
Ni2 O20 Ba1 104.25(11) . .
C53 O20 Ba1 127.6(2) . .
C53 O20 Ni2 127.8(3) . .
O17 C21 C65 114.2(4) . .
C27 C21 O17 123.8(4) . .
C27 C21 C65 122.0(4) . .
C0AA O22 Ni2 130(3) . .
C40 O23 Ba1 134.6(3) . .
O8 C24 C29 125.5(3) . .
O8 C24 C37 115.3(3) . .
C29 C24 C37 119.1(4) . .
O6 N25 Ni3 118.9(3) . .
C49 N25 Ni3 128.4(3) . .
C49 N25 O6 109.4(3) . .
N18 C26 C29 126.3(4) . .
C21 C27 C32 120.4(5) . .
C37 C28 C34 120.7(3) . .
C37 C28 C44 120.5(4) . .
C44 C28 C34 118.6(4) . .
C24 C29 C26 120.4(4) . .
C24 C29 C33 121.2(4) . .
C26 C29 C33 118.3(4) . .
C32 C31 C36 121.5(4) . .
C31 C32 C27 119.8(4) . .
C34 C33 C29 119.1(4) . .
C61 C33 C29 123.0(4) . .
C61 C33 C34 117.8(4) . .
C33 C34 C28 119.0(4) . .
C55 C34 C28 122.8(4) . .
C55 C34 C33 118.1(4) . .
O10 N35 Ni3 124.8(2) . .
C44 N35 Ni3 125.7(3) . .
C44 N35 O10 108.9(3) . .
C31 C36 C49 117.1(4) . .
C31 C36 C65 119.7(4) . .
C65 C36 C49 123.1(4) . .
O9 C37 C24 115.9(4) . .
O9 C37 C28 124.6(3) . .
C28 C37 C24 119.4(4) . .
O11 C38 O15 123.0(4) . .
O11 C38 C60 118.6(4) . .
O15 C38 C60 118.4(4) . .
C47 C39 C41 117.1(4) . .
C47 C39 C53 120.2(4) . .
C53 C39 C41 122.7(4) . .
O16 C40 O23 126.6(4) . .
O16 C40 C48 116.0(4) . .
O23 C40 C48 117.4(4) . .
N14 C41 C39 127.5(4) . .
O7 C43 C57 112.7(4) . .
N35 C44 C28 125.8(4) . .
O19 C45 C53 113.9(4) . .
C56 C45 O19 124.4(4) . .
C56 C45 C53 121.6(4) . .
C51 C47 C39 121.5(5) . .
N25 C49 C36 126.4(4) . .
O10 C50 C52 110.8(4) . .
C47 C51 C56 119.4(5) . .
O6 C52 C50 113.9(3) . .
O20 C53 C39 124.2(4) . .
O20 C53 C45 119.3(4) . .
C39 C53 C45 116.4(4) . .
C55 C54 C63 118.9(5) . .
C54 C55 C34 122.5(4) . .
C45 C56 C51 120.8(5) . .
O4 C57 C43 115.1(4) . .
C63 C61 C33 121.9(4) . .
C61 C63 C54 120.7(5) . .
O13 C65 C21 119.9(4) . .
O13 C65 C36 123.6(4) . .
C21 C65 C36 116.5(4) . .
C64 O0AA Ni2 129.9(12) . .

loop_
_geom_bond_atom_site_label_1
_geom_bond_atom_site_label_2
_geom_bond_distance
_geom_bond_site_symmetry_2
Ba1 Ni2 3.7436(6) .
Ba1 Ni3 3.6700(6) .
Ba1 O8 2.699(3) .
Ba1 O9 2.683(3) .
Ba1 O11 2.788(3) .
Ba1 O13 2.695(3) .
Ba1 O15 3.128(3) 3_666
Ba1 O17 2.897(3) .
Ba1 O19 2.858(3) .
Ba1 O20 2.696(3) .
Ba1 O23 2.761(3) .
Ni2 O5 2.085(3) .
Ni2 O8 2.006(3) .
Ni2 N14 2.077(3) .
Ni2 N18 2.033(3) .
Ni2 O20 2.017(3) .
Ni2 O22 2.14(6) .
Ni2 O0AA 2.10(3) .
Ni3 O9 2.005(3) .
Ni3 O12 2.152(3) .
Ni3 O13 2.045(3) .
Ni3 O16 2.059(3) .
Ni3 N25 2.052(3) .
Ni3 N35 2.090(3) .
O4 N18 1.435(4) .
O4 C57 1.435(5) .
O6 N25 1.442(4) .
O6 C52 1.436(5) .
O7 N14 1.422(4) .
O7 C43 1.429(5) .
O8 C24 1.291(5) .
O9 C37 1.289(4) .
O10 N35 1.423(4) .
O10 C50 1.429(5) .
O11 C38 1.255(5) .
O12 C59 1.394(6) .
O13 C65 1.302(5) .
N14 C41 1.277(5) .
O15 Ba1 3.128(3) 3_666
O15 C38 1.267(5) .
O16 C40 1.247(5) .
O17 C21 1.377(5) .
O17 C42 1.419(5) .
N18 C26 1.286(5) .
O19 C45 1.387(5) .
O19 C58 1.433(5) .
O20 C53 1.305(5) .
C21 C27 1.367(6) .
C21 C65 1.421(6) .
O22 C0AA 1.33(7) .
O23 C40 1.257(5) .
C24 C29 1.389(6) .
C24 C37 1.480(5) .
N25 C49 1.271(6) .
C26 C29 1.449(5) .
C27 C32 1.398(6) .
C28 C34 1.455(6) .
C28 C37 1.392(5) .
C28 C44 1.447(5) .
C29 C33 1.449(6) .
O30 C46 1.410(7) .
C31 C32 1.350(6) .
C31 C36 1.415(6) .
C33 C34 1.431(5) .
C33 C61 1.397(6) .
C34 C55 1.394(6) .
N35 C44 1.279(5) .
C36 C49 1.436(6) .
C36 C65 1.424(6) .
C38 C60 1.506(6) .
C39 C41 1.437(6) .
C39 C47 1.404(6) .
C39 C53 1.420(6) .
C40 C48 1.516(6) .
C43 C57 1.492(6) .
C45 C53 1.430(6) .
C45 C56 1.366(6) .
C47 C51 1.362(7) .
C50 C52 1.495(6) .
C51 C56 1.393(7) .
C54 C55 1.369(6) .
C54 C63 1.382(7) .
C61 C63 1.362(7) .
C64 O0AA 1.41(3) .

loop_
_smtbx_masks_void_nr
_smtbx_masks_void_average_x
_smtbx_masks_void_average_y
_smtbx_masks_void_average_z
_smtbx_masks_void_volume
_smtbx_masks_void_count_electrons
1 0.233 0.342 0.025 23.0 0.0
2 0.212 0.739 0.281 11.5 0.0
3 0.265 0.842 0.474 23.3 0.0
4 0.292 0.237 0.218 10.0 0.0
5 0.735 0.158 0.526 23.3 0.0
6 0.708 0.763 0.782 10.0 0.0
7 0.767 0.658 0.975 23.0 0.0
8 0.788 0.261 0.719 11.5 0.0
